data_4327027
loop_
_publ_author_name
'Muhammad U. Anwar'
'Konstantin V. Shuvaev'
'Louise N. Dawe'
'Laurence K. Thompson'

_publ_contact_author_address
;
Department of chemistry
Memorial University of Newfoundland
St. Johns, NL, A1B 3X7, Canada
;
_publ_contact_author_email lk.thompson@mun.ca
_publ_contact_author_fax 1-709-864-3702
_publ_contact_author_name 'Laurence K. Thompson'
_publ_contact_author_phone 1-709-864-8750
_publ_section_title
;
 Polynuclear Fen Complexes (n= 1, 2, 4, 5) of Polytopic Hydrazone Ligands
 with Fe(II), Fe(III) and Mixed Oxidation State Combinations
;
_journal_name_full 'Inorganic Chemistry'
_journal_page_first 12141
_journal_page_last 12154
_journal_paper_doi 10.1021/ic201891h
_journal_volume 50
_journal_year 2011
_chemical_formula_moiety 'C40 H50 Fe4 N22 O10, 2(C2 H3 N), 6(Cl O4)'
_chemical_formula_sum 'C44 H56 Cl6 Fe4 N24 O34'
_chemical_formula_weight 1901.17
_chemical_name_systematic
; 
 ? 
;
_space_group_IT_number 29
_symmetry_cell_setting orthorhombic
_symmetry_Int_Tables_number 29
_symmetry_space_group_name_Hall 'P 2c -2ac'
_symmetry_space_group_name_H-M 'P c a 21'
_atom_sites_solution_hydrogens geom
_atom_sites_solution_primary direct
_atom_sites_solution_secondary difmap
_audit_creation_method SHELXL-97
_cell_angle_alpha 90.00
_cell_angle_beta 90.00
_cell_angle_gamma 90.00
_cell_formula_units_Z 4
_cell_length_a 18.5879(18)
_cell_length_b 18.1873(17)
_cell_length_c 24.891(2)
_cell_measurement_reflns_used 23117
_cell_measurement_temperature 163(2)
_cell_measurement_theta_max 29.7
_cell_measurement_theta_min 1.6
_cell_volume 8414.7(13)
_computing_cell_refinement 'CrystalClear-SM Expert 2.0 r4 (Rigaku, 2009)'
_computing_data_collection 'CrystalClear-SM Expert 2.0 r4 (Rigaku, 2009)'
_computing_data_reduction 'CrystalClear-SM Expert 2.0 r4 (Rigaku, 2009)'
_computing_molecular_graphics 'CrystalStructure 4.0 (Rigaku, 2010)'
_computing_publication_material 'CrystalStructure 4.0 (Rigaku, 2010)'
_computing_structure_refinement 'SHELXL-97 (Acta Cryst.2008, A64, 112-122)'
_computing_structure_solution 'SHELXS-97 (Acta Cryst.2008, A64, 112-122)'
_diffrn_ambient_temperature 163(2)
_diffrn_detector_area_resol_mean 14.63
_diffrn_measured_fraction_theta_full 0.997
_diffrn_measured_fraction_theta_max 0.997
_diffrn_measurement_device_type 'Rigaku Saturn'
_diffrn_measurement_method \w
_diffrn_radiation_monochromator 'graphite - Rigaku SHINE'
_diffrn_radiation_source 'fine-focus sealed tube'
_diffrn_radiation_type MoK\a
_diffrn_radiation_wavelength 0.71075
_diffrn_reflns_av_R_equivalents 0.0463
_diffrn_reflns_av_sigmaI/netI 0.0226
_diffrn_reflns_limit_h_max 23
_diffrn_reflns_limit_h_min -23
_diffrn_reflns_limit_k_max 22
_diffrn_reflns_limit_k_min -22
_diffrn_reflns_limit_l_max 31
_diffrn_reflns_limit_l_min -31
_diffrn_reflns_number 72915
_diffrn_reflns_theta_full 26.50
_diffrn_reflns_theta_max 26.50
_diffrn_reflns_theta_min 2.98
_exptl_absorpt_coefficient_mu 0.958
_exptl_absorpt_correction_T_max 0.958
_exptl_absorpt_correction_T_min 0.810
_exptl_absorpt_correction_type numerical
_exptl_absorpt_process_details '(T. Higashi, 2000)'
_exptl_crystal_colour Brown
_exptl_crystal_density_diffrn 1.501
_exptl_crystal_description Prism
_exptl_crystal_F_000 3864
_exptl_crystal_size_max 0.36
_exptl_crystal_size_mid 0.35
_exptl_crystal_size_min 0.18
_refine_diff_density_max 2.753
_refine_diff_density_min -0.755
_refine_diff_density_rms 0.132
_refine_ls_extinction_method none
_refine_ls_goodness_of_fit_ref 1.057
_refine_ls_hydrogen_treatment mixed
_refine_ls_matrix_type full
_refine_ls_number_parameters 1035
_refine_ls_number_reflns 8910
_refine_ls_number_restraints 9
_refine_ls_restrained_S_all 1.057
_refine_ls_R_factor_all 0.0649
_refine_ls_R_factor_gt 0.0641
_refine_ls_shift/su_max 0.005
_refine_ls_shift/su_mean 0.000
_refine_ls_structure_factor_coef Fsqd
_refine_ls_weighting_details 'calc w=1/[\s^2^(Fo^2^)+(0.1422P)^2^+7.8046P] where P=(Fo^2^+2Fc^2^)/3'
_refine_ls_weighting_scheme calc
_refine_ls_wR_factor_gt 0.1836
_refine_ls_wR_factor_ref 0.1849
_reflns_number_gt 8692
_reflns_number_total 8910
_reflns_threshold_expression >2sigma(I)
_cod_data_source_file ic201891h_si_001_05.cif
_cod_data_source_block 4
_cod_database_code 4327027

loop_
_symmetry_equiv_pos_as_xyz
'x, y, z'
'-x+1/2, y, z+1/2'
'x+1/2, -y, z'
'-x, -y, z+1/2'

loop_
_atom_site_label
_atom_site_type_symbol
_atom_site_fract_x
_atom_site_fract_y
_atom_site_fract_z
_atom_site_U_iso_or_equiv
_atom_site_adp_type
_atom_site_occupancy
_atom_site_symmetry_multiplicity
_atom_site_calc_flag
_atom_site_refinement_flags
Fe1 Fe 0.40769(5) 0.21540(5) 0.45306(4) 0.0285(2) Uani 1 1 d .
Fe2 Fe 0.39233(5) 0.38911(4) 0.36729(4) 0.0255(2) Uani 1 1 d .
Fe3 Fe 0.40513(5) 0.11077(5) 0.31905(4) 0.0259(2) Uani 1 1 d .
Fe4 Fe 0.40968(4) 0.28395(5) 0.23419(3) 0.0263(2) Uani 1 1 d D
Cl1 Cl 0.60818(12) 0.02230(13) 0.48748(9) 0.0528(5) Uani 1 1 d .
Cl2 Cl 0.51796(10) 0.64922(10) 0.39169(12) 0.0585(6) Uani 1 1 d .
Cl3 Cl 0.58922(11) 0.49745(15) 0.19826(9) 0.0569(6) Uani 1 1 d .
Cl4 Cl 0.33204(12) 0.10408(12) 0.64024(13) 0.0636(6) Uani 1 1 d .
Cl5 Cl 0.33338(10) 0.40018(11) 0.05869(8) 0.0454(4) Uani 1 1 d .
Cl6 Cl 0.78798(9) 0.14189(9) 0.26160(8) 0.0419(4) Uani 1 1 d .
O1 O 0.3553(2) 0.2957(2) 0.40447(18) 0.0268(8) Uani 1 1 d .
O2 O 0.2663(3) 0.1168(3) 0.4700(3) 0.0453(13) Uani 1 1 d D
O3 O 0.3618(2) 0.2015(2) 0.28185(19) 0.0276(8) Uani 1 1 d .
O4 O 0.2627(3) 0.3710(3) 0.2133(2) 0.0364(10) Uani 1 1 d .
H4 H 0.2939 0.3998 0.2011 0.044 Uiso 1 1 calc R
O5 O 0.4511(2) 0.1656(2) 0.38114(18) 0.0286(9) Uani 1 1 d .
O6 O 0.5565(3) 0.2866(3) 0.4906(2) 0.0488(13) Uani 1 1 d .
H6 H 0.5362 0.2842 0.5207 0.059 Uiso 1 1 calc R
O7 O 0.4457(2) 0.3369(2) 0.30660(17) 0.0270(8) Uani 1 1 d .
O8 O 0.5654(3) 0.2264(3) 0.2006(2) 0.0480(13) Uani 1 1 d .
H8 H 0.5403 0.2135 0.1742 0.058 Uiso 1 1 calc R
O9 O 0.4226(3) 0.1188(3) 0.4997(3) 0.0502(14) Uani 1 1 d D
O10 O 0.4197(3) 0.3784(3) 0.1862(2) 0.0387(11) Uani 1 1 d D
O11 O 0.6218(5) 0.0564(4) 0.4379(3) 0.078(2) Uani 1 1 d .
O12 O 0.6685(5) 0.0176(6) 0.5214(4) 0.099(3) Uani 1 1 d .
O13 O 0.5579(7) 0.0653(9) 0.5148(4) 0.163(7) Uani 1 1 d .
O14 O 0.5856(6) -0.0496(5) 0.4754(8) 0.140(6) Uani 1 1 d .
O15 O 0.4969(4) 0.7246(3) 0.3948(5) 0.088(3) Uani 1 1 d .
O16 O 0.5672(4) 0.6320(4) 0.4337(4) 0.081(3) Uani 1 1 d .
O17 O 0.4540(3) 0.6048(3) 0.3957(3) 0.0565(15) Uani 1 1 d .
O18 O 0.5517(4) 0.6352(5) 0.3411(4) 0.079(2) Uani 1 1 d .
O19 O 0.5756(5) 0.5768(4) 0.2106(5) 0.094(3) Uani 1 1 d .
O20 O 0.5951(3) 0.4614(3) 0.2500(3) 0.0549(15) Uani 1 1 d .
O21 O 0.5322(6) 0.4671(8) 0.1699(4) 0.138(6) Uani 1 1 d .
O22 O 0.6536(4) 0.4971(6) 0.1694(4) 0.088(3) Uani 1 1 d .
O23 O 0.3274(4) 0.0357(4) 0.6672(3) 0.072(2) Uani 1 1 d .
O24 O 0.4011(4) 0.1340(6) 0.6481(11) 0.208(13) Uani 1 1 d .
O25 O 0.2785(4) 0.1527(5) 0.6576(5) 0.095(3) Uani 1 1 d .
O26 O 0.3226(10) 0.0929(9) 0.5852(4) 0.178(8) Uani 1 1 d .
O27 O 0.4036(3) 0.3743(4) 0.0745(3) 0.0608(18) Uani 1 1 d .
O28 O 0.2931(4) 0.3409(5) 0.0360(3) 0.076(2) Uani 1 1 d .
O29 O 0.3408(4) 0.4575(4) 0.0206(3) 0.0627(18) Uani 1 1 d .
O30 O 0.2968(3) 0.4294(4) 0.1056(3) 0.0590(15) Uani 1 1 d .
O31 O 0.8061(4) 0.2182(3) 0.2505(4) 0.0656(18) Uani 1 1 d .
O32 O 0.7592(4) 0.1085(4) 0.2142(3) 0.0662(18) Uani 1 1 d .
O33 O 0.8500(3) 0.1031(3) 0.2784(3) 0.0568(15) Uani 1 1 d .
O34 O 0.7347(3) 0.1386(3) 0.3032(3) 0.0497(13) Uani 1 1 d .
N1 N 0.3728(3) 0.4811(3) 0.3154(2) 0.0303(10) Uani 1 1 d .
N2 N 0.1821(3) 0.4468(3) 0.3221(2) 0.0346(11) Uani 1 1 d .
H2A H 0.1538 0.4146 0.3379 0.041 Uiso 1 1 calc R
H2B H 0.1633 0.4824 0.3027 0.041 Uiso 1 1 calc R
N3 N 0.2853(3) 0.3905(3) 0.3555(2) 0.0284(11) Uani 1 1 d .
N4 N 0.2429(3) 0.3354(3) 0.3779(2) 0.0310(11) Uani 1 1 d .
N5 N 0.2963(3) 0.1801(3) 0.4482(2) 0.0312(11) Uani 1 1 d .
N6 N 0.3927(3) 0.0143(3) 0.3678(2) 0.0313(10) Uani 1 1 d .
N7 N 0.1995(3) 0.0324(3) 0.3585(3) 0.0408(13) Uani 1 1 d .
H7A H 0.1690 0.0631 0.3434 0.049 Uiso 1 1 calc R
H7B H 0.1834 -0.0061 0.3762 0.049 Uiso 1 1 calc R
N8 N 0.2986(3) 0.1003(3) 0.3289(2) 0.0308(11) Uani 1 1 d .
N9 N 0.2517(3) 0.1516(3) 0.3069(2) 0.0287(10) Uani 1 1 d .
N10 N 0.2960(3) 0.3112(3) 0.2364(2) 0.0295(10) Uani 1 1 d .
N11 N 0.4145(3) 0.0560(3) 0.2430(2) 0.0306(11) Uani 1 1 d .
N12 N 0.6075(3) 0.0655(3) 0.2525(3) 0.0381(13) Uani 1 1 d .
H12A H 0.6390 0.0856 0.2745 0.046 Uiso 1 1 calc R
H12B H 0.6225 0.0404 0.2245 0.046 Uiso 1 1 calc R
N13 N 0.5097(3) 0.1100(3) 0.3025(2) 0.0274(10) Uani 1 1 d .
N14 N 0.5594(3) 0.1440(3) 0.3378(2) 0.0291(10) Uani 1 1 d .
N15 N 0.5199(3) 0.2420(3) 0.4540(2) 0.0324(11) Uani 1 1 d .
N16 N 0.3934(3) 0.4493(3) 0.4418(2) 0.0277(10) Uani 1 1 d .
N17 N 0.5862(3) 0.4603(3) 0.4349(3) 0.0372(13) Uani 1 1 d .
H17A H 0.6204 0.4430 0.4140 0.045 Uiso 1 1 calc R
H17B H 0.5971 0.4892 0.4620 0.045 Uiso 1 1 calc R
N18 N 0.4975(3) 0.4002(3) 0.3861(2) 0.0301(11) Uani 1 1 d .
N19 N 0.5489(3) 0.3709(3) 0.3528(2) 0.0289(10) Uani 1 1 d .
N20 N 0.5234(3) 0.2661(3) 0.2362(2) 0.0303(10) Uani 1 1 d .
N21 N 0.3831(4) 0.2753(4) 0.5233(3) 0.0425(14) Uani 1 1 d .
N22 N 0.3906(3) 0.2217(3) 0.1623(3) 0.0375(13) Uani 1 1 d .
N23 N 0.7351(4) 0.4089(4) 0.4000(3) 0.0579(18) Uani 1 1 d .
N24 N 0.5682(4) -0.1024(5) 0.3126(4) 0.067(2) Uani 1 1 d .
C1 C 0.4234(4) 0.5253(4) 0.2948(3) 0.0403(15) Uani 1 1 d .
H1 H 0.4723 0.5166 0.3039 0.048 Uiso 1 1 calc R
C2A C 0.4068(4) 0.5832(4) 0.2608(4) 0.0431(16) Uani 1 1 d .
H2A1 H 0.4440 0.6132 0.2465 0.052 Uiso 1 1 calc R
C3 C 0.3352(4) 0.5969(4) 0.2477(4) 0.0468(17) Uani 1 1 d .
H3 H 0.3227 0.6366 0.2248 0.056 Uiso 1 1 calc R
C4A C 0.2832(4) 0.5514(4) 0.2686(3) 0.0396(15) Uani 1 1 d .
H4A H 0.2340 0.5590 0.2600 0.048 Uiso 1 1 calc R
C5 C 0.3028(3) 0.4948(3) 0.3022(3) 0.0323(13) Uani 1 1 d .
C6 C 0.2519(3) 0.4417(3) 0.3274(2) 0.0285(11) Uani 1 1 d .
C7 C 0.2843(3) 0.2894(3) 0.4019(3) 0.0277(12) Uani 1 1 d .
C8 C 0.2502(3) 0.2233(3) 0.4273(3) 0.0276(11) Uani 1 1 d .
C9 C 0.1703(4) 0.2129(4) 0.4243(3) 0.0356(14) Uani 1 1 d .
H9A H 0.1565 0.1701 0.4459 0.043 Uiso 1 1 calc R
H9B H 0.1560 0.2050 0.3869 0.043 Uiso 1 1 calc R
H9C H 0.1462 0.2568 0.4383 0.043 Uiso 1 1 calc R
C10 C 0.4468(4) -0.0247(4) 0.3868(4) 0.0462(17) Uani 1 1 d .
H10 H 0.4947 -0.0099 0.3789 0.055 Uiso 1 1 calc R
C11 C 0.4351(5) -0.0874(5) 0.4183(4) 0.059(2) Uani 1 1 d .
H11 H 0.4745 -0.1156 0.4312 0.070 Uiso 1 1 calc R
C12 C 0.3651(5) -0.1075(4) 0.4304(5) 0.058(2) Uani 1 1 d .
H12 H 0.3563 -0.1491 0.4525 0.069 Uiso 1 1 calc R
C13 C 0.3069(4) -0.0665(4) 0.4099(3) 0.0453(16) Uani 1 1 d .
H13 H 0.2584 -0.0801 0.4170 0.054 Uiso 1 1 calc R
C14 C 0.3234(4) -0.0054(3) 0.3791(3) 0.0340(13) Uani 1 1 d .
C15 C 0.2701(3) 0.0443(3) 0.3546(3) 0.0299(12) Uani 1 1 d .
C16 C 0.2900(3) 0.2030(3) 0.2838(3) 0.0278(12) Uani 1 1 d .
C17 C 0.2530(3) 0.2647(3) 0.2589(2) 0.0254(11) Uani 1 1 d .
C18 C 0.1726(3) 0.2706(4) 0.2596(3) 0.0317(12) Uani 1 1 d .
H18A H 0.1580 0.3174 0.2435 0.038 Uiso 1 1 calc R
H18B H 0.1555 0.2682 0.2968 0.038 Uiso 1 1 calc R
H18C H 0.1518 0.2299 0.2390 0.038 Uiso 1 1 calc R
C19 C 0.3587(4) 0.0374(3) 0.2110(3) 0.0370(14) Uani 1 1 d .
H19 H 0.3110 0.0442 0.2237 0.044 Uiso 1 1 calc R
C20 C 0.3692(5) 0.0090(4) 0.1606(3) 0.0453(17) Uani 1 1 d .
H20 H 0.3292 -0.0034 0.1387 0.054 Uiso 1 1 calc R
C21 C 0.4384(5) -0.0013(5) 0.1420(3) 0.0511(19) Uani 1 1 d .
H21 H 0.4464 -0.0206 0.1070 0.061 Uiso 1 1 calc R
C22 C 0.4961(4) 0.0164(4) 0.1745(3) 0.0447(17) Uani 1 1 d .
H22 H 0.5441 0.0089 0.1626 0.054 Uiso 1 1 calc R
C23 C 0.4824(4) 0.0453(3) 0.2245(3) 0.0339(13) Uani 1 1 d .
C24 C 0.5381(3) 0.0733(3) 0.2615(3) 0.0298(12) Uani 1 1 d .
C25 C 0.5228(3) 0.1722(3) 0.3768(2) 0.0262(11) Uani 1 1 d .
C26 C 0.5609(3) 0.2145(3) 0.4185(3) 0.0294(12) Uani 1 1 d .
C27 C 0.6399(4) 0.2264(4) 0.4155(3) 0.0387(14) Uani 1 1 d .
H27A H 0.6497 0.2787 0.4095 0.046 Uiso 1 1 calc R
H27B H 0.6599 0.1975 0.3859 0.046 Uiso 1 1 calc R
H27C H 0.6622 0.2109 0.4494 0.046 Uiso 1 1 calc R
C28 C 0.3356(4) 0.4668(4) 0.4710(3) 0.0395(15) Uani 1 1 d .
H28 H 0.2892 0.4547 0.4576 0.047 Uiso 1 1 calc R
C29 C 0.3410(5) 0.5021(5) 0.5203(4) 0.050(2) Uani 1 1 d .
H29 H 0.2992 0.5116 0.5412 0.060 Uiso 1 1 calc R
C30 C 0.4087(5) 0.5233(6) 0.5387(3) 0.055(2) Uani 1 1 d .
H30 H 0.4135 0.5497 0.5715 0.065 Uiso 1 1 calc R
C31 C 0.4688(4) 0.5052(5) 0.5086(3) 0.0472(17) Uani 1 1 d .
H31 H 0.5156 0.5182 0.5205 0.057 Uiso 1 1 calc R
C32 C 0.4593(4) 0.4679(3) 0.4606(3) 0.0318(12) Uani 1 1 d .
C33 C 0.5187(3) 0.4429(3) 0.4256(3) 0.0293(12) Uani 1 1 d .
C34 C 0.5170(3) 0.3374(3) 0.3128(2) 0.0265(11) Uani 1 1 d .
C35 C 0.5601(3) 0.2986(3) 0.2722(3) 0.0273(12) Uani 1 1 d .
C36 C 0.6410(3) 0.2960(4) 0.2754(3) 0.0396(15) Uani 1 1 d .
H36A H 0.6567 0.2449 0.2798 0.047 Uiso 1 1 calc R
H36B H 0.6573 0.3252 0.3061 0.047 Uiso 1 1 calc R
H36C H 0.6616 0.3162 0.2423 0.047 Uiso 1 1 calc R
C37 C 0.3673(4) 0.2975(4) 0.5650(3) 0.0419(16) Uani 1 1 d .
C38 C 0.3472(6) 0.3234(5) 0.6179(4) 0.056(2) Uani 1 1 d .
H38A H 0.3174 0.2862 0.6357 0.068 Uiso 1 1 calc R
H38B H 0.3199 0.3693 0.6146 0.068 Uiso 1 1 calc R
H38C H 0.3906 0.3322 0.6393 0.068 Uiso 1 1 calc R
C39 C 0.3752(5) 0.1988(4) 0.1213(3) 0.0435(16) Uani 1 1 d .
C40 C 0.3564(7) 0.1676(6) 0.0694(4) 0.072(3) Uani 1 1 d .
H40A H 0.3998 0.1489 0.0519 0.086 Uiso 1 1 calc R
H40B H 0.3345 0.2058 0.0469 0.086 Uiso 1 1 calc R
H40C H 0.3221 0.1273 0.0745 0.086 Uiso 1 1 calc R
C41 C 0.7706(4) 0.3587(4) 0.3922(4) 0.0496(18) Uani 1 1 d .
C42 C 0.8136(5) 0.2939(5) 0.3810(6) 0.069(3) Uani 1 1 d .
H42A H 0.7941 0.2685 0.3495 0.083 Uiso 1 1 calc R
H42B H 0.8123 0.2608 0.4121 0.083 Uiso 1 1 calc R
H42C H 0.8634 0.3086 0.3739 0.083 Uiso 1 1 calc R
C43 C 0.5349(5) -0.1470(5) 0.2935(5) 0.059(2) Uani 1 1 d .
C44 C 0.4922(6) -0.2060(6) 0.2690(6) 0.079(3) Uani 1 1 d .
H44A H 0.4974 -0.2041 0.2299 0.094 Uiso 1 1 calc R
H44B H 0.4415 -0.1998 0.2787 0.094 Uiso 1 1 calc R
H44C H 0.5093 -0.2537 0.2822 0.094 Uiso 1 1 calc R
H2 H 0.281(5) 0.133(5) 0.500(2) 0.054 Uiso 1 1 d D
H9D H 0.459(4) 0.090(5) 0.494(4) 0.070 Uiso 1 1 d D
H9E H 0.415(6) 0.111(6) 0.5336(14) 0.070 Uiso 1 1 d D
H10A H 0.413(4) 0.386(4) 0.1515(12) 0.058 Uiso 1 1 d D
H10B H 0.4645(18) 0.367(5) 0.190(3) 0.058 Uiso 1 1 d D

loop_
_atom_site_aniso_label
_atom_site_aniso_U_11
_atom_site_aniso_U_22
_atom_site_aniso_U_33
_atom_site_aniso_U_23
_atom_site_aniso_U_13
_atom_site_aniso_U_12
Fe1 0.0288(4) 0.0312(5) 0.0255(5) 0.0000(3) 0.0004(3) 0.0030(3)
Fe2 0.0230(4) 0.0268(4) 0.0265(4) -0.0004(3) -0.0007(3) -0.0011(3)
Fe3 0.0245(4) 0.0257(4) 0.0276(5) -0.0018(3) 0.0013(3) -0.0006(3)
Fe4 0.0262(4) 0.0279(4) 0.0248(4) -0.0006(3) 0.0009(3) -0.0041(3)
Cl1 0.0509(11) 0.0653(12) 0.0424(10) 0.0147(9) 0.0062(8) 0.0200(9)
Cl2 0.0324(8) 0.0386(9) 0.1044(18) 0.0073(10) -0.0044(10) -0.0003(7)
Cl3 0.0447(10) 0.0848(15) 0.0411(10) 0.0147(10) -0.0060(8) -0.0254(10)
Cl4 0.0437(11) 0.0511(10) 0.0961(18) 0.0213(11) 0.0129(11) 0.0083(8)
Cl5 0.0369(9) 0.0602(10) 0.0391(8) 0.0164(8) 0.0020(7) -0.0008(7)
Cl6 0.0317(8) 0.0382(8) 0.0558(10) -0.0038(7) 0.0004(7) 0.0017(6)
O1 0.025(2) 0.0280(19) 0.028(2) 0.0040(16) -0.0015(16) 0.0006(15)
O2 0.042(3) 0.040(3) 0.054(3) 0.013(2) 0.001(2) -0.010(2)
O3 0.0190(19) 0.0280(19) 0.036(2) 0.0039(17) -0.0012(17) -0.0025(15)
O4 0.040(3) 0.034(2) 0.035(2) 0.0083(19) 0.001(2) -0.0012(19)
O5 0.0211(19) 0.0317(19) 0.033(2) -0.0037(17) 0.0005(16) -0.0011(15)
O6 0.050(3) 0.060(3) 0.037(3) -0.022(2) -0.006(2) -0.011(2)
O7 0.0231(19) 0.032(2) 0.026(2) -0.0066(16) -0.0003(16) -0.0028(15)
O8 0.041(3) 0.057(3) 0.046(3) -0.020(3) 0.009(2) 0.004(2)
O9 0.049(3) 0.048(3) 0.054(4) 0.015(3) 0.005(3) 0.011(2)
O10 0.036(3) 0.045(3) 0.035(3) 0.012(2) -0.004(2) -0.008(2)
O11 0.117(6) 0.071(4) 0.047(4) 0.017(3) 0.034(4) 0.038(4)
O12 0.083(6) 0.114(7) 0.102(7) -0.021(6) -0.039(5) 0.038(5)
O13 0.162(11) 0.264(16) 0.065(5) 0.046(8) 0.043(6) 0.168(12)
O14 0.112(8) 0.072(6) 0.235(17) 0.046(8) -0.057(10) -0.028(5)
O15 0.064(4) 0.033(3) 0.167(9) -0.005(4) -0.027(5) 0.006(3)
O16 0.053(4) 0.054(4) 0.136(7) 0.003(4) -0.039(5) 0.003(3)
O17 0.037(3) 0.051(3) 0.082(4) 0.004(3) 0.005(3) -0.009(2)
O18 0.043(3) 0.079(5) 0.115(6) 0.017(4) 0.026(4) 0.005(3)
O19 0.105(6) 0.060(4) 0.115(7) 0.029(5) 0.002(6) -0.017(4)
O20 0.062(4) 0.052(3) 0.051(3) 0.009(3) -0.009(3) -0.013(3)
O21 0.102(7) 0.242(14) 0.070(5) 0.027(7) -0.034(5) -0.123(9)
O22 0.062(4) 0.139(8) 0.064(5) 0.002(5) 0.018(4) -0.037(5)
O23 0.068(4) 0.070(4) 0.078(5) 0.032(4) -0.013(4) 0.000(3)
O24 0.035(4) 0.092(7) 0.50(4) 0.088(14) 0.006(10) -0.008(4)
O25 0.058(4) 0.078(5) 0.150(10) -0.028(6) -0.006(5) 0.022(4)
O26 0.263(18) 0.214(13) 0.056(5) 0.068(7) 0.057(8) 0.131(14)
O27 0.046(3) 0.096(5) 0.040(3) 0.013(3) -0.003(2) 0.018(3)
O28 0.075(5) 0.090(5) 0.062(4) -0.006(4) -0.001(4) -0.030(4)
O29 0.056(4) 0.075(4) 0.057(4) 0.031(3) 0.013(3) 0.009(3)
O30 0.052(3) 0.071(4) 0.054(3) 0.007(3) 0.019(3) 0.002(3)
O31 0.052(3) 0.049(3) 0.096(5) 0.011(3) 0.007(4) 0.000(3)
O32 0.048(3) 0.091(5) 0.059(4) -0.023(3) -0.002(3) -0.002(3)
O33 0.037(3) 0.055(3) 0.078(4) 0.002(3) -0.006(3) 0.012(2)
O34 0.037(3) 0.055(3) 0.056(3) -0.005(3) 0.008(2) 0.004(2)
N1 0.026(2) 0.033(2) 0.031(3) 0.000(2) 0.002(2) -0.005(2)
N2 0.026(2) 0.038(3) 0.040(3) 0.004(2) 0.000(2) 0.001(2)
N3 0.026(2) 0.027(2) 0.033(3) 0.0017(19) -0.003(2) -0.0006(18)
N4 0.032(3) 0.028(2) 0.033(3) 0.005(2) 0.002(2) 0.000(2)
N5 0.031(3) 0.031(3) 0.031(3) 0.004(2) 0.005(2) -0.003(2)
N6 0.030(2) 0.027(2) 0.037(3) 0.002(2) -0.001(2) 0.0011(19)
N7 0.030(3) 0.038(3) 0.055(4) 0.012(3) 0.004(3) -0.005(2)
N8 0.026(2) 0.029(2) 0.038(3) 0.003(2) 0.001(2) -0.0038(19)
N9 0.023(2) 0.031(2) 0.032(3) 0.005(2) 0.001(2) -0.002(2)
N10 0.030(2) 0.031(2) 0.028(2) -0.002(2) -0.002(2) 0.003(2)
N11 0.028(2) 0.032(3) 0.032(3) -0.005(2) -0.001(2) 0.000(2)
N12 0.022(2) 0.044(3) 0.048(3) -0.009(3) 0.002(2) 0.003(2)
N13 0.026(2) 0.031(2) 0.025(2) -0.0067(19) -0.0011(19) -0.0002(18)
N14 0.020(2) 0.036(3) 0.031(2) -0.002(2) -0.0051(19) -0.0020(19)
N15 0.033(3) 0.037(3) 0.027(2) -0.006(2) -0.004(2) -0.002(2)
N16 0.027(2) 0.030(2) 0.026(3) 0.000(2) -0.0005(19) -0.0040(19)
N17 0.026(3) 0.046(3) 0.039(3) -0.013(3) -0.006(2) 0.001(2)
N18 0.027(2) 0.032(2) 0.031(3) -0.003(2) -0.004(2) -0.0039(19)
N19 0.023(2) 0.029(2) 0.034(3) 0.000(2) -0.003(2) 0.0006(18)
N20 0.028(2) 0.030(2) 0.034(3) 0.001(2) 0.005(2) 0.005(2)
N21 0.039(3) 0.051(3) 0.037(3) -0.007(3) 0.000(3) 0.006(3)
N22 0.044(3) 0.034(3) 0.035(3) -0.008(2) 0.008(3) -0.006(2)
N23 0.056(4) 0.053(4) 0.065(5) 0.003(4) 0.000(4) -0.003(3)
N24 0.043(4) 0.061(4) 0.097(7) -0.012(4) -0.005(4) 0.004(3)
C1 0.026(3) 0.047(4) 0.048(4) 0.007(3) 0.001(3) -0.005(3)
C2A 0.035(4) 0.037(3) 0.057(4) 0.011(3) 0.000(3) -0.008(3)
C3 0.044(4) 0.041(3) 0.055(4) 0.016(3) 0.006(3) 0.004(3)
C4A 0.036(3) 0.037(3) 0.046(4) 0.008(3) 0.001(3) 0.003(3)
C5 0.030(3) 0.032(3) 0.034(3) -0.003(2) 0.002(2) 0.002(2)
C6 0.027(3) 0.031(3) 0.028(3) 0.004(2) -0.002(2) 0.001(2)
C7 0.026(3) 0.032(3) 0.025(3) -0.001(2) -0.001(2) 0.001(2)
C8 0.027(3) 0.029(3) 0.027(3) -0.001(2) 0.001(2) -0.001(2)
C9 0.029(3) 0.039(3) 0.038(3) 0.002(3) 0.006(3) -0.005(2)
C10 0.047(4) 0.036(3) 0.055(4) 0.006(3) -0.005(3) 0.004(3)
C11 0.048(4) 0.050(4) 0.079(6) 0.027(4) -0.006(4) 0.008(4)
C12 0.051(5) 0.043(4) 0.079(6) 0.025(4) -0.019(5) -0.009(3)
C13 0.047(4) 0.044(4) 0.045(4) 0.015(3) 0.000(3) -0.003(3)
C14 0.041(3) 0.029(3) 0.032(3) 0.002(2) 0.000(3) -0.005(2)
C15 0.027(3) 0.030(3) 0.033(3) -0.002(2) 0.001(2) -0.004(2)
C16 0.025(3) 0.027(3) 0.031(3) -0.002(2) 0.000(2) -0.005(2)
C17 0.022(3) 0.030(2) 0.024(3) 0.002(2) -0.003(2) -0.002(2)
C18 0.026(3) 0.038(3) 0.031(3) 0.003(3) 0.000(2) 0.001(2)
C19 0.040(4) 0.031(3) 0.040(3) -0.004(3) -0.005(3) -0.007(3)
C20 0.048(4) 0.051(4) 0.037(4) -0.012(3) -0.005(3) -0.003(3)
C21 0.046(4) 0.065(5) 0.042(4) -0.019(4) 0.003(3) 0.004(4)
C22 0.036(3) 0.061(5) 0.037(4) -0.014(3) -0.002(3) 0.010(3)
C23 0.034(3) 0.035(3) 0.032(3) -0.009(2) 0.002(3) 0.004(2)
C24 0.026(3) 0.032(3) 0.031(3) -0.002(2) 0.002(2) 0.003(2)
C25 0.025(3) 0.027(3) 0.026(3) 0.002(2) 0.002(2) 0.002(2)
C26 0.030(3) 0.027(3) 0.031(3) 0.004(2) -0.005(2) -0.004(2)
C27 0.027(3) 0.047(4) 0.042(4) -0.002(3) -0.003(3) -0.002(3)
C28 0.035(3) 0.042(4) 0.042(4) -0.007(3) 0.001(3) -0.001(3)
C29 0.046(4) 0.058(5) 0.047(4) -0.016(3) 0.013(3) -0.009(4)
C30 0.057(5) 0.079(6) 0.028(3) -0.025(4) 0.007(3) -0.002(4)
C31 0.041(4) 0.061(5) 0.039(4) -0.013(3) -0.004(3) -0.002(3)
C32 0.036(3) 0.028(3) 0.032(3) -0.003(2) -0.001(3) -0.002(2)
C33 0.028(3) 0.030(3) 0.030(3) -0.003(2) 0.000(2) -0.004(2)
C34 0.027(3) 0.025(2) 0.027(3) 0.003(2) 0.000(2) 0.002(2)
C35 0.027(3) 0.027(3) 0.029(3) 0.003(2) 0.003(2) -0.002(2)
C36 0.024(3) 0.043(3) 0.052(4) -0.003(3) 0.000(3) 0.006(3)
C37 0.040(4) 0.045(4) 0.040(4) -0.007(3) 0.001(3) 0.006(3)
C38 0.071(6) 0.061(5) 0.037(4) -0.008(4) -0.002(4) 0.016(4)
C39 0.057(5) 0.039(3) 0.034(4) -0.004(3) -0.001(3) -0.008(3)
C40 0.107(9) 0.069(6) 0.039(5) -0.020(4) -0.004(5) -0.014(6)
C41 0.039(4) 0.042(4) 0.067(5) 0.006(4) -0.001(4) -0.008(3)
C42 0.040(4) 0.046(4) 0.121(10) -0.008(5) 0.008(5) -0.002(3)
C43 0.038(4) 0.060(5) 0.078(6) -0.005(5) -0.001(4) 0.011(4)
C44 0.057(6) 0.079(7) 0.099(9) -0.002(6) -0.013(6) -0.011(5)

loop_
_atom_type_symbol
_atom_type_description
_atom_type_scat_dispersion_real
_atom_type_scat_dispersion_imag
_atom_type_scat_source
C C 0.0033 0.0000 'International Tables Vol C Tables 4.2.6.8 and 6.1.1.4'
H H 0.0000 0.0000 'International Tables Vol C Tables 4.2.6.8 and 6.1.1.4'
Cl Cl 0.1484 0.0000 'International Tables Vol C Tables 4.2.6.8 and 6.1.1.4'
Fe Fe 0.3463 0.0000 'International Tables Vol C Tables 4.2.6.8 and 6.1.1.4'
N N 0.0061 0.0000 'International Tables Vol C Tables 4.2.6.8 and 6.1.1.4'
O O 0.0106 0.0000 'International Tables Vol C Tables 4.2.6.8 and 6.1.1.4'

loop_
_geom_angle_atom_site_label_1
_geom_angle_atom_site_label_2
_geom_angle_atom_site_label_3
_geom_angle
N21 Fe1 O9 90.1(3)
N21 Fe1 O1 91.0(2)
O9 Fe1 O1 159.5(2)
N21 Fe1 N15 94.8(2)
O9 Fe1 N15 93.1(2)
O1 Fe1 N15 107.2(2)
N21 Fe1 O5 169.4(2)
O9 Fe1 O5 93.3(2)
O1 Fe1 O5 89.30(17)
N15 Fe1 O5 74.95(19)
N21 Fe1 N5 89.6(2)
O9 Fe1 N5 84.9(2)
O1 Fe1 N5 74.65(18)
N15 Fe1 N5 175.2(2)
O5 Fe1 N5 100.75(19)
N3 Fe2 N18 171.8(2)
N3 Fe2 O7 112.2(2)
N18 Fe2 O7 75.39(19)
N3 Fe2 O1 75.20(19)
N18 Fe2 O1 107.6(2)
O7 Fe2 O1 96.39(17)
N3 Fe2 N1 74.6(2)
N18 Fe2 N1 103.0(2)
O7 Fe2 N1 89.98(19)
O1 Fe2 N1 149.32(19)
N3 Fe2 N16 97.4(2)
N18 Fe2 N16 75.0(2)
O7 Fe2 N16 150.40(18)
O1 Fe2 N16 92.03(19)
N1 Fe2 N16 97.1(2)
N13 Fe3 N8 172.4(2)
N13 Fe3 O5 75.48(19)
N8 Fe3 O5 111.7(2)
N13 Fe3 O3 107.18(19)
N8 Fe3 O3 75.19(19)
O5 Fe3 O3 96.54(18)
N13 Fe3 N6 102.6(2)
N8 Fe3 N6 75.3(2)
O5 Fe3 N6 90.9(2)
O3 Fe3 N6 150.25(19)
N13 Fe3 N11 74.6(2)
N8 Fe3 N11 98.3(2)
O5 Fe3 N11 149.98(19)
O3 Fe3 N11 90.4(2)
N6 Fe3 N11 97.4(2)
O10 Fe4 O3 159.84(19)
O10 Fe4 N20 92.8(2)
O3 Fe4 N20 107.23(19)
O10 Fe4 N22 88.4(2)
O3 Fe4 N22 91.4(2)
N20 Fe4 N22 95.9(2)
O10 Fe4 O7 94.74(19)
O3 Fe4 O7 88.76(17)
N20 Fe4 O7 74.99(19)
N22 Fe4 O7 170.4(2)
O10 Fe4 N10 85.1(2)
O3 Fe4 N10 74.78(18)
N20 Fe4 N10 174.7(2)
N22 Fe4 N10 88.9(2)
O7 Fe4 N10 100.35(18)
O13 Cl1 O11 107.5(5)
O13 Cl1 O12 106.0(7)
O11 Cl1 O12 114.2(7)
O13 Cl1 O14 115.2(11)
O11 Cl1 O14 106.1(9)
O12 Cl1 O14 108.1(7)
O16 Cl2 O15 110.3(5)
O16 Cl2 O18 109.0(5)
O15 Cl2 O18 109.8(6)
O16 Cl2 O17 110.9(5)
O15 Cl2 O17 107.9(4)
O18 Cl2 O17 108.8(5)
O21 Cl3 O22 113.0(7)
O21 Cl3 O20 109.2(5)
O22 Cl3 O20 113.0(5)
O21 Cl3 O19 111.1(8)
O22 Cl3 O19 104.8(6)
O20 Cl3 O19 105.5(5)
O26 Cl4 O25 107.9(8)
O26 Cl4 O24 107.8(14)
O25 Cl4 O24 111.2(8)
O26 Cl4 O23 109.3(8)
O25 Cl4 O23 111.4(6)
O24 Cl4 O23 109.2(7)
O29 Cl5 O28 110.0(5)
O29 Cl5 O27 109.6(4)
O28 Cl5 O27 109.6(5)
O29 Cl5 O30 108.3(4)
O28 Cl5 O30 110.4(4)
O27 Cl5 O30 108.9(4)
O33 Cl6 O32 109.7(4)
O33 Cl6 O34 109.2(4)
O32 Cl6 O34 108.6(4)
O33 Cl6 O31 110.1(4)
O32 Cl6 O31 109.6(5)
O34 Cl6 O31 109.7(4)
C7 O1 Fe2 112.6(4)
C7 O1 Fe1 115.0(4)
Fe2 O1 Fe1 132.0(2)
N5 O2 H2 86(7)
C16 O3 Fe3 113.1(4)
C16 O3 Fe4 115.3(4)
Fe3 O3 Fe4 131.2(2)
N10 O4 H4 109.5
C25 O5 Fe3 113.6(4)
C25 O5 Fe1 113.6(4)
Fe3 O5 Fe1 132.8(2)
N15 O6 H6 109.5
C34 O7 Fe2 113.2(4)
C34 O7 Fe4 114.1(4)
Fe2 O7 Fe4 132.7(2)
N20 O8 H8 109.5
Fe1 O9 H9D 120(7)
Fe1 O9 H9E 131(7)
H9D O9 H9E 101(5)
Fe4 O10 H10A 132(4)
Fe4 O10 H10B 80(6)
H10A O10 H10B 106(5)
C1 N1 C5 117.9(6)
C1 N1 Fe2 125.4(5)
C5 N1 Fe2 116.7(4)
C6 N2 H2A 120.0
C6 N2 H2B 120.0
H2A N2 H2B 120.0
C6 N3 N4 117.0(5)
C6 N3 Fe2 123.4(4)
N4 N3 Fe2 119.5(4)
C7 N4 N3 108.5(5)
C8 N5 O2 113.6(5)
C8 N5 Fe1 118.9(4)
O2 N5 Fe1 127.2(4)
C10 N6 C14 120.3(6)
C10 N6 Fe3 124.0(5)
C14 N6 Fe3 115.7(4)
C15 N7 H7A 120.0
C15 N7 H7B 120.0
H7A N7 H7B 120.0
C15 N8 N9 117.3(5)
C15 N8 Fe3 122.1(4)
N9 N8 Fe3 120.5(4)
C16 N9 N8 108.2(5)
C17 N10 O4 114.7(5)
C17 N10 Fe4 117.7(4)
O4 N10 Fe4 127.4(4)
C19 N11 C23 118.7(6)
C19 N11 Fe3 125.0(5)
C23 N11 Fe3 116.1(4)
C24 N12 H12A 120.0
C24 N12 H12B 120.0
H12A N12 H12B 120.0
C24 N13 N14 115.9(5)
C24 N13 Fe3 123.5(4)
N14 N13 Fe3 120.4(4)
C25 N14 N13 107.2(5)
C26 N15 O6 113.0(6)
C26 N15 Fe1 119.1(4)
O6 N15 Fe1 127.9(4)
C28 N16 C32 118.7(6)
C28 N16 Fe2 125.6(5)
C32 N16 Fe2 115.6(4)
C33 N17 H17A 120.0
C33 N17 H17B 120.0
H17A N17 H17B 120.0
C33 N18 N19 118.2(5)
C33 N18 Fe2 121.5(4)
N19 N18 Fe2 119.7(4)
C34 N19 N18 109.0(5)
C35 N20 O8 113.0(5)
C35 N20 Fe4 118.4(4)
O8 N20 Fe4 128.5(5)
C37 N21 Fe1 169.4(7)
C39 N22 Fe4 168.9(7)
N1 C1 C2A 122.3(7)
N1 C1 H1 118.9
C2A C1 H1 118.9
C1 C2A C3 119.4(7)
C1 C2A H2A1 120.3
C3 C2A H2A1 120.3
C4A C3 C2A 118.4(7)
C4A C3 H3 120.8
C2A C3 H3 120.8
C5 C4A C3 119.6(7)
C5 C4A H4A 120.2
C3 C4A H4A 120.2
N1 C5 C4A 122.4(6)
N1 C5 C6 112.7(5)
C4A C5 C6 124.8(6)
N2 C6 N3 124.7(6)
N2 C6 C5 122.9(5)
N3 C6 C5 112.4(5)
N4 C7 O1 124.2(6)
N4 C7 C8 117.8(6)
O1 C7 C8 118.0(5)
N5 C8 C7 112.5(6)
N5 C8 C9 127.5(6)
C7 C8 C9 119.9(6)
C8 C9 H9A 109.5
C8 C9 H9B 109.5
H9A C9 H9B 109.5
C8 C9 H9C 109.5
H9A C9 H9C 109.5
H9B C9 H9C 109.5
N6 C10 C11 121.3(8)
N6 C10 H10 119.3
C11 C10 H10 119.3
C12 C11 C10 118.8(8)
C12 C11 H11 120.6
C10 C11 H11 120.6
C11 C12 C13 120.2(7)
C11 C12 H12 119.9
C13 C12 H12 119.9
C14 C13 C12 117.0(7)
C14 C13 H13 121.5
C12 C13 H13 121.5
N6 C14 C13 122.3(7)
N6 C14 C15 112.8(5)
C13 C14 C15 124.9(7)
N8 C15 N7 123.9(6)
N8 C15 C14 113.9(5)
N7 C15 C14 122.2(6)
N9 C16 O3 123.0(6)
N9 C16 C17 118.8(5)
O3 C16 C17 118.2(5)
N10 C17 C16 113.4(5)
N10 C17 C18 125.2(5)
C16 C17 C18 121.4(5)
C17 C18 H18A 109.5
C17 C18 H18B 109.5
H18A C18 H18B 109.5
C17 C18 H18C 109.5
H18A C18 H18C 109.5
H18B C18 H18C 109.5
N11 C19 C20 121.6(7)
N11 C19 H19 119.2
C20 C19 H19 119.2
C19 C20 C21 119.4(7)
C19 C20 H20 120.3
C21 C20 H20 120.3
C20 C21 C22 119.7(7)
C20 C21 H21 120.2
C22 C21 H21 120.2
C23 C22 C21 118.5(7)
C23 C22 H22 120.8
C21 C22 H22 120.8
N11 C23 C22 122.2(6)
N11 C23 C24 113.1(5)
C22 C23 C24 124.5(6)
N12 C24 N13 125.0(6)
N12 C24 C23 123.0(6)
N13 C24 C23 111.9(5)
N14 C25 O5 123.3(5)
N14 C25 C26 119.0(5)
O5 C25 C26 117.8(5)
N15 C26 C25 114.1(6)
N15 C26 C27 124.6(6)
C25 C26 C27 121.1(6)
C26 C27 H27A 109.5
C26 C27 H27B 109.5
H27A C27 H27B 109.5
C26 C27 H27C 109.5
H27A C27 H27C 109.5
H27B C27 H27C 109.5
N16 C28 C29 122.2(7)
N16 C28 H28 118.9
C29 C28 H28 118.9
C28 C29 C30 119.0(7)
C28 C29 H29 120.5
C30 C29 H29 120.5
C31 C30 C29 118.9(7)
C31 C30 H30 120.5
C29 C30 H30 120.5
C32 C31 C30 118.7(7)
C32 C31 H31 120.7
C30 C31 H31 120.7
N16 C32 C31 122.4(6)
N16 C32 C33 113.3(5)
C31 C32 C33 124.3(6)
N18 C33 N17 124.1(6)
N18 C33 C32 113.6(5)
N17 C33 C32 122.3(6)
N19 C34 O7 122.6(5)
N19 C34 C35 120.1(5)
O7 C34 C35 117.3(5)
N20 C35 C34 114.6(5)
N20 C35 C36 123.9(6)
C34 C35 C36 121.5(6)
C35 C36 H36A 109.5
C35 C36 H36B 109.5
H36A C36 H36B 109.5
C35 C36 H36C 109.5
H36A C36 H36C 109.5
H36B C36 H36C 109.5
N21 C37 C38 178.4(9)
C37 C38 H38A 109.5
C37 C38 H38B 109.5
H38A C38 H38B 109.5
C37 C38 H38C 109.5
H38A C38 H38C 109.5
H38B C38 H38C 109.5
N22 C39 C40 178.5(10)
C39 C40 H40A 109.5
C39 C40 H40B 109.5
H40A C40 H40B 109.5
C39 C40 H40C 109.5
H40A C40 H40C 109.5
H40B C40 H40C 109.5
N23 C41 C42 177.8(10)
C41 C42 H42A 109.5
C41 C42 H42B 109.5
H42A C42 H42B 109.5
C41 C42 H42C 109.5
H42A C42 H42C 109.5
H42B C42 H42C 109.5
N24 C43 C44 179.1(12)
C43 C44 H44A 109.5
C43 C44 H44B 109.5
H44A C44 H44B 109.5
C43 C44 H44C 109.5
H44A C44 H44C 109.5
H44B C44 H44C 109.5

loop_
_geom_bond_atom_site_label_1
_geom_bond_atom_site_label_2
_geom_bond_distance
Fe1 N21 2.111(7)
Fe1 O9 2.123(6)
Fe1 O1 2.132(4)
Fe1 N15 2.142(6)
Fe1 O5 2.162(4)
Fe1 N5 2.171(5)
Fe2 N3 2.012(5)
Fe2 N18 2.020(5)
Fe2 O7 2.041(4)
Fe2 O1 2.053(4)
Fe2 N1 2.144(5)
Fe2 N16 2.155(5)
Fe3 N13 1.987(5)
Fe3 N8 2.005(5)
Fe3 O5 2.029(4)
Fe3 O3 2.056(4)
Fe3 N6 2.146(5)
Fe3 N11 2.147(6)
Fe4 O10 2.101(5)
Fe4 O3 2.110(4)
Fe4 N20 2.139(5)
Fe4 N22 2.146(6)
Fe4 O7 2.150(4)
Fe4 N10 2.170(5)
Cl1 O13 1.395(9)
Cl1 O11 1.403(7)
Cl1 O12 1.405(8)
Cl1 O14 1.406(11)
Cl2 O16 1.426(8)
Cl2 O15 1.429(6)
Cl2 O18 1.430(9)
Cl2 O17 1.441(6)
Cl3 O21 1.388(7)
Cl3 O22 1.396(8)
Cl3 O20 1.450(7)
Cl3 O19 1.497(9)
Cl4 O26 1.396(13)
Cl4 O25 1.400(8)
Cl4 O24 1.408(11)
Cl4 O23 1.416(7)
Cl5 O29 1.417(6)
Cl5 O28 1.429(7)
Cl5 O27 1.442(6)
Cl5 O30 1.453(6)
Cl6 O33 1.414(6)
Cl6 O32 1.430(7)
Cl6 O34 1.435(6)
Cl6 O31 1.455(6)
O1 C7 1.328(8)
O2 N5 1.391(7)
O2 H2 0.85(2)
O3 C16 1.336(7)
O4 N10 1.376(7)
O4 H4 0.8400
O5 C25 1.342(7)
O6 N15 1.394(7)
O6 H6 0.8400
O7 C34 1.336(7)
O8 N20 1.384(7)
O8 H8 0.8400
O9 H9D 0.88(2)
O9 H9E 0.87(2)
O10 H10A 0.88(2)
O10 H10B 0.86(2)
N1 C1 1.339(9)
N1 C5 1.364(8)
N2 C6 1.307(8)
N2 H2A 0.8800
N2 H2B 0.8800
N3 C6 1.321(8)
N3 N4 1.391(7)
N4 C7 1.284(8)
N5 C8 1.273(8)
N6 C10 1.318(9)
N6 C14 1.365(9)
N7 C15 1.333(8)
N7 H7A 0.8800
N7 H7B 0.8800
N8 C15 1.313(8)
N8 N9 1.389(7)
N9 C16 1.309(8)
N10 C17 1.292(8)
N11 C19 1.350(9)
N11 C23 1.356(8)
N12 C24 1.317(8)
N12 H12A 0.8800
N12 H12B 0.8800
N13 C24 1.329(8)
N13 N14 1.417(7)
N14 C25 1.290(8)
N15 C26 1.271(9)
N16 C28 1.334(9)
N16 C32 1.354(8)
N17 C33 1.314(8)
N17 H17A 0.8800
N17 H17B 0.8800
N18 C33 1.314(8)
N18 N19 1.372(8)
N19 C34 1.310(8)
N20 C35 1.272(9)
N21 C37 1.151(10)
N22 C39 1.139(10)
N23 C41 1.142(11)
N24 C43 1.125(13)
C1 C2A 1.386(11)
C1 H1 0.9500
C2A C3 1.392(11)
C2A H2A1 0.9500
C3 C4A 1.376(10)
C3 H3 0.9500
C4A C5 1.375(9)
C4A H4A 0.9500
C5 C6 1.490(9)
C7 C8 1.498(8)
C8 C9 1.500(9)
C9 H9A 0.9800
C9 H9B 0.9800
C9 H9C 0.9800
C10 C11 1.401(11)
C10 H10 0.9500
C11 C12 1.385(13)
C11 H11 0.9500
C12 C13 1.410(11)
C12 H12 0.9500
C13 C14 1.384(9)
C13 H13 0.9500
C14 C15 1.474(9)
C16 C17 1.455(8)
C17 C18 1.497(8)
C18 H18A 0.9800
C18 H18B 0.9800
C18 H18C 0.9800
C19 C20 1.370(10)
C19 H19 0.9500
C20 C21 1.380(12)
C20 H20 0.9500
C21 C22 1.381(11)
C21 H21 0.9500
C22 C23 1.374(10)
C22 H22 0.9500
C23 C24 1.476(9)
C25 C26 1.473(9)
C26 C27 1.487(9)
C27 H27A 0.9800
C27 H27B 0.9800
C27 H27C 0.9800
C28 C29 1.390(11)
C28 H28 0.9500
C29 C30 1.393(12)
C29 H29 0.9500
C30 C31 1.386(11)
C30 H30 0.9500
C31 C32 1.384(10)
C31 H31 0.9500
C32 C33 1.479(9)
C34 C35 1.468(9)
C35 C36 1.507(9)
C36 H36A 0.9800
C36 H36B 0.9800
C36 H36C 0.9800
C37 C38 1.448(11)
C38 H38A 0.9800
C38 H38B 0.9800
C38 H38C 0.9800
C39 C40 1.453(11)
C40 H40A 0.9800
C40 H40B 0.9800
C40 H40C 0.9800
C41 C42 1.451(12)
C42 H42A 0.9800
C42 H42B 0.9800
C42 H42C 0.9800
C43 C44 1.468(14)
C44 H44A 0.9800
C44 H44B 0.9800
C44 H44C 0.9800
